data_7016812
loop_
_publ_author_name
'Lotz, Simon'
'Landman, Maril\'e'
'Olivier, Andrew J.'
'Bezuidenhout, Daniela I.'
'Liles, David C.'
'Palmer, Eric R.'

_publ_section_title
;
 Rhenium ethoxy- and hydroxycarbene complexes with thiophene
 substituents.
;
_journal_issue 37
_journal_name_full 'Dalton transactions (Cambridge, England : 2003)'
_journal_page_first 9394
_journal_page_last 9403
_journal_paper_doi 10.1039/c1dt10824g
_journal_volume 40
_journal_year 2011
_chemical_formula_moiety 'C28 H12 O20 Re4 S'
_chemical_formula_sum 'C28 H12 O20 Re4 S'
_chemical_formula_weight 1445.24
_chemical_name_systematic
;
Thiophene-2,5-bis((ethoxymethylidene)-(nonacarbonyl)-dirhenium)
;
_space_group_IT_number 2
_symmetry_cell_setting triclinic
_symmetry_space_group_name_Hall '-P 1'
_symmetry_space_group_name_H-M 'P -1'
_atom_sites_solution_hydrogens geom
_atom_sites_solution_primary direct
_atom_sites_solution_secondary difmap
_audit_creation_method SHELXL-97
_cell_angle_alpha 112.639(1)
_cell_angle_beta 105.394(1)
_cell_angle_gamma 98.378(1)
_cell_formula_units_Z 2
_cell_length_a 12.3975(16)
_cell_length_b 12.4762(16)
_cell_length_c 13.8030(18)
_cell_measurement_reflns_used 6812
_cell_measurement_temperature 293(2)
_cell_measurement_theta_max 26.302
_cell_measurement_theta_min 2.520
_cell_volume 1824.6(4)
_computing_cell_refinement 'SAINT (Bruker, 2001)'
_computing_data_collection 'SMART (Bruker, 2001)'
_computing_data_reduction SAINT
_computing_molecular_graphics ' ORTEP-3 for Windows (Farrugia, 1997), POV-Ray (The POV-Ray Team, 2004)'
_computing_publication_material SHELXL-97
_computing_structure_refinement 'SHELXTL and SHELXL-97 (Sheldrick, 1997)'
_computing_structure_solution 'SHELXTL (Bruker, 2001)'
_diffrn_ambient_temperature 293(2)
_diffrn_detector 'SMART 1000 CCD'
_diffrn_detector_area_resol_mean 8.3
_diffrn_measured_fraction_theta_full 0.966
_diffrn_measured_fraction_theta_max 0.865
_diffrn_measurement_device_type 'Bruker (Seimens) P4'
_diffrn_measurement_method '\f and \w scans'
_diffrn_radiation_monochromator graphite
_diffrn_radiation_source 'fine-focus sealed tube'
_diffrn_radiation_type MoK\a
_diffrn_radiation_wavelength 0.71073
_diffrn_reflns_av_R_equivalents 0.0286
_diffrn_reflns_av_sigmaI/netI 0.0449
_diffrn_reflns_limit_h_max 15
_diffrn_reflns_limit_h_min -13
_diffrn_reflns_limit_k_max 5
_diffrn_reflns_limit_k_min -15
_diffrn_reflns_limit_l_max 17
_diffrn_reflns_limit_l_min -16
_diffrn_reflns_number 9557
_diffrn_reflns_theta_full 25.00
_diffrn_reflns_theta_max 26.44
_diffrn_reflns_theta_min 2.52
_exptl_absorpt_coefficient_mu 13.363
_exptl_absorpt_correction_T_max 0.053
_exptl_absorpt_correction_T_min 0.028
_exptl_absorpt_correction_type multi-scan
_exptl_absorpt_process_details 'SADABS (Bruker, 2001)'
_exptl_crystal_colour dark-red
_exptl_crystal_density_diffrn 2.631
_exptl_crystal_density_method 'not measured'
_exptl_crystal_description block
_exptl_crystal_F_000 1312
_exptl_crystal_size_max 0.38
_exptl_crystal_size_mid 0.28
_exptl_crystal_size_min 0.22
_refine_diff_density_max 3.879
_refine_diff_density_min -2.568
_refine_diff_density_rms 0.298
_refine_ls_extinction_method none
_refine_ls_goodness_of_fit_ref 1.041
_refine_ls_hydrogen_treatment constr
_refine_ls_matrix_type full
_refine_ls_number_parameters 480
_refine_ls_number_reflns 6497
_refine_ls_number_restraints 0
_refine_ls_restrained_S_all 1.041
_refine_ls_R_factor_all 0.0540
_refine_ls_R_factor_gt 0.0475
_refine_ls_shift/su_max 0.001
_refine_ls_shift/su_mean 0.000
_refine_ls_structure_factor_coef Fsqd
_refine_ls_weighting_details 'calc w=1/[\s^2^(Fo^2^)+(0.0878P)^2^+7.6057P] where P=(Fo^2^+2Fc^2^)/3'
_refine_ls_weighting_scheme calc
_refine_ls_wR_factor_gt 0.1239
_refine_ls_wR_factor_ref 0.1321
_reflns_number_gt 5638
_reflns_number_total 6497
_reflns_threshold_expression >2\s(I)
_cod_data_source_file c1dt10824g.txt
_cod_data_source_block ao08_complex_2a
_cod_database_code 7016812

loop_
_symmetry_equiv_pos_as_xyz
'x, y, z'
'-x, -y, -z'

loop_
_atom_site_label
_atom_site_type_symbol
_atom_site_fract_x
_atom_site_fract_y
_atom_site_fract_z
_atom_site_U_iso_or_equiv
_atom_site_adp_type
_atom_site_occupancy
_atom_site_symmetry_multiplicity
_atom_site_calc_flag
_atom_site_refinement_flags
Re1 Re 0.45509(3) 0.71336(3) 0.07972(3) 0.03911(13) Uani 1 1 d .
Re2 Re 0.61074(3) 0.93551(3) 0.29421(3) 0.04011(14) Uani 1 1 d .
Re3 Re 1.05574(4) 0.66435(4) 0.76194(4) 0.04413(14) Uani 1 1 d .
Re4 Re 0.82549(3) 0.69169(3) 0.79556(3) 0.03895(13) Uani 1 1 d .
C1 C 0.3595(9) 0.5712(9) -0.0572(10) 0.049(2) Uani 1 1 d .
O1 O 0.3065(8) 0.4898(7) -0.1396(8) 0.066(2) Uani 1 1 d .
C2 C 0.4442(9) 0.8173(9) -0.0007(9) 0.047(2) Uani 1 1 d .
O2 O 0.4363(9) 0.8756(8) -0.0455(8) 0.070(2) Uani 1 1 d .
C3 C 0.3210(10) 0.7567(10) 0.1258(10) 0.052(3) Uani 1 1 d .
O3 O 0.2470(9) 0.7827(10) 0.1502(9) 0.078(3) Uani 1 1 d .
C4 C 0.4735(9) 0.6274(9) 0.1728(9) 0.046(2) Uani 1 1 d .
O4 O 0.4822(7) 0.5752(8) 0.2268(8) 0.063(2) Uani 1 1 d .
C5 C 0.6049(10) 0.6936(10) 0.0583(9) 0.049(2) Uani 1 1 d .
O5 O 0.6881(8) 0.6825(8) 0.0421(8) 0.064(2) Uani 1 1 d .
C6 C 0.7013(10) 0.9610(10) 0.2013(9) 0.053(3) Uani 1 1 d .
O6 O 0.7522(9) 0.9766(9) 0.1487(9) 0.085(3) Uani 1 1 d .
C7 C 0.4952(11) 1.0126(9) 0.2392(10) 0.054(3) Uani 1 1 d .
O7 O 0.4284(9) 1.0572(8) 0.2081(8) 0.077(3) Uani 1 1 d .
C8 C 0.5096(10) 0.8866(9) 0.3692(9) 0.048(2) Uani 1 1 d .
O8 O 0.4475(8) 0.8570(9) 0.4061(8) 0.073(2) Uani 1 1 d .
C9 C 0.7000(11) 1.0848(11) 0.4219(11) 0.059(3) Uani 1 1 d .
O9 O 0.7576(9) 1.1751(8) 0.4978(8) 0.079(3) Uani 1 1 d .
C10 C 1.2013(10) 0.6447(12) 0.7379(10) 0.058(3) Uani 1 1 d .
O10 O 1.2835(8) 0.6332(10) 0.7222(9) 0.076(3) Uani 1 1 d .
C11 C 0.9607(10) 0.5168(10) 0.6210(11) 0.057(3) Uani 1 1 d .
O11 O 0.9084(10) 0.4355(8) 0.5410(9) 0.088(4) Uani 1 1 d .
C12 C 1.0618(11) 0.5718(12) 0.8509(11) 0.062(3) Uani 1 1 d .
O12 O 1.0628(10) 0.5175(11) 0.9030(11) 0.093(3) Uani 1 1 d .
C13 C 1.1358(9) 0.8160(10) 0.9061(10) 0.047(2) Uani 1 1 d .
O13 O 1.1803(8) 0.8992(8) 0.9859(7) 0.069(2) Uani 1 1 d .
C14 C 1.0340(9) 0.7608(11) 0.6769(9) 0.049(2) Uani 1 1 d .
O14 O 1.0267(8) 0.8202(9) 0.6319(8) 0.073(2) Uani 1 1 d .
C15 C 0.7949(10) 0.5272(10) 0.7853(10) 0.053(3) Uani 1 1 d .
O15 O 0.7858(9) 0.4392(9) 0.7939(10) 0.084(3) Uani 1 1 d .
C16 C 0.9150(10) 0.7411(12) 0.9562(10) 0.057(3) Uani 1 1 d .
O16 O 0.9653(10) 0.7642(10) 1.0452(8) 0.085(3) Uani 1 1 d .
C17 C 0.8964(11) 0.8619(10) 0.8299(10) 0.053(3) Uani 1 1 d .
O17 O 0.9442(9) 0.9589(7) 0.8597(8) 0.075(3) Uani 1 1 d .
C18 C 0.6841(10) 0.7190(11) 0.8235(9) 0.051(3) Uani 1 1 d .
O18 O 0.6010(9) 0.7311(10) 0.8387(9) 0.080(3) Uani 1 1 d .
C19 C 0.7277(9) 0.8467(9) 0.3465(8) 0.043(2) Uani 1 1 d .
O19 O 0.8028(7) 0.8203(8) 0.2968(7) 0.064(2) Uani 1 1 d .
C20 C 0.7448(8) 0.6425(8) 0.6264(8) 0.038(2) Uani 1 1 d .
O20 O 0.6831(7) 0.5352(6) 0.5397(6) 0.0488(17) Uani 1 1 d .
S1 S 0.7395(2) 0.6793(2) 0.4384(2) 0.0446(5) Uani 1 1 d .
C21 C 0.7338(8) 0.8191(9) 0.4422(8) 0.041(2) Uani 1 1 d .
C22 C 0.7323(9) 0.8953(8) 0.5436(9) 0.046(2) Uani 1 1 d .
H22 H 0.7274 0.9738 0.5614 0.055 Uiso 1 1 calc R
C23 C 0.7388(9) 0.8434(9) 0.6196(9) 0.044(2) Uani 1 1 d .
H23 H 0.7387 0.8847 0.6919 0.053 Uiso 1 1 calc R
C24 C 0.7450(8) 0.7285(8) 0.5766(8) 0.040(2) Uani 1 1 d .
C25 C 0.9087(11) 0.7900(15) 0.3417(13) 0.075(4) Uani 1 1 d .
H25A H 0.9343 0.8269 0.4229 0.090 Uiso 1 1 calc R
H25B H 0.8924 0.7031 0.3146 0.090 Uiso 1 1 calc R
C26 C 0.9961(16) 0.831(3) 0.309(2) 0.155(11) Uani 1 1 d .
H26A H 0.9663 0.8052 0.2293 0.232 Uiso 1 1 calc R
H26B H 1.0600 0.7986 0.3271 0.232 Uiso 1 1 calc R
H26C H 1.0224 0.9177 0.3472 0.232 Uiso 1 1 calc R
C27 C 0.6472(11) 0.4294(11) 0.5544(11) 0.057(3) Uani 1 1 d .
H27A H 0.6102 0.4470 0.6104 0.068 Uiso 1 1 calc R
H27B H 0.7138 0.4015 0.5786 0.068 Uiso 1 1 calc R
C28 C 0.5620(11) 0.3346(10) 0.4417(11) 0.066(3) Uani 1 1 d .
H28A H 0.6022 0.3105 0.3897 0.099 Uiso 1 1 calc R
H28B H 0.5020 0.3674 0.4144 0.099 Uiso 1 1 calc R
H28C H 0.5276 0.2656 0.4494 0.099 Uiso 1 1 calc R

loop_
_atom_site_aniso_label
_atom_site_aniso_U_11
_atom_site_aniso_U_22
_atom_site_aniso_U_33
_atom_site_aniso_U_23
_atom_site_aniso_U_13
_atom_site_aniso_U_12
Re1 0.0397(2) 0.0359(2) 0.0442(3) 0.02266(18) 0.01151(18) 0.00952(16)
Re2 0.0454(2) 0.0349(2) 0.0427(2) 0.02384(18) 0.01075(18) 0.00910(16)
Re3 0.0410(2) 0.0496(2) 0.0471(3) 0.0247(2) 0.01852(19) 0.01270(18)
Re4 0.0412(2) 0.0448(2) 0.0414(2) 0.02720(19) 0.01667(18) 0.01465(17)
C1 0.045(6) 0.040(5) 0.055(7) 0.023(5) 0.007(5) 0.008(5)
O1 0.074(6) 0.044(4) 0.056(5) 0.014(4) 0.004(4) 0.010(4)
C2 0.042(5) 0.046(5) 0.047(6) 0.018(5) 0.009(5) 0.014(4)
O2 0.086(6) 0.064(5) 0.084(6) 0.058(5) 0.024(5) 0.022(4)
C3 0.045(6) 0.048(6) 0.058(7) 0.027(5) 0.009(5) 0.012(5)
O3 0.067(6) 0.103(7) 0.108(8) 0.072(7) 0.047(6) 0.046(6)
C4 0.037(5) 0.051(6) 0.049(6) 0.021(5) 0.012(4) 0.014(4)
O4 0.063(5) 0.068(5) 0.072(6) 0.053(5) 0.016(4) 0.009(4)
C5 0.052(6) 0.054(6) 0.056(7) 0.035(5) 0.023(5) 0.020(5)
O5 0.060(5) 0.079(6) 0.079(6) 0.051(5) 0.033(5) 0.033(4)
C6 0.054(6) 0.049(6) 0.049(6) 0.028(5) 0.004(5) -0.003(5)
O6 0.089(7) 0.088(7) 0.094(7) 0.063(6) 0.036(6) 0.003(5)
C7 0.070(7) 0.034(5) 0.052(6) 0.018(5) 0.016(6) 0.014(5)
O7 0.095(7) 0.061(5) 0.082(7) 0.039(5) 0.015(5) 0.045(5)
C8 0.056(6) 0.050(6) 0.039(5) 0.021(5) 0.016(5) 0.013(5)
O8 0.074(6) 0.092(7) 0.066(6) 0.040(5) 0.041(5) 0.017(5)
C9 0.063(7) 0.055(7) 0.067(8) 0.042(7) 0.013(6) 0.021(6)
O9 0.077(6) 0.044(4) 0.063(6) 0.000(4) -0.009(5) -0.003(4)
C10 0.045(6) 0.083(8) 0.055(7) 0.034(6) 0.024(5) 0.024(6)
O10 0.056(5) 0.111(8) 0.087(7) 0.054(6) 0.044(5) 0.037(5)
C11 0.049(6) 0.050(6) 0.072(8) 0.027(6) 0.027(6) -0.001(5)
O11 0.102(8) 0.057(5) 0.069(6) -0.005(5) 0.044(6) -0.015(5)
C12 0.057(7) 0.073(8) 0.068(8) 0.035(7) 0.028(6) 0.030(6)
O12 0.099(8) 0.117(9) 0.119(10) 0.092(8) 0.051(7) 0.049(7)
C13 0.044(5) 0.056(6) 0.051(7) 0.038(6) 0.015(5) 0.007(5)
O13 0.069(6) 0.063(5) 0.048(5) 0.015(4) 0.004(4) 0.000(4)
C14 0.043(6) 0.063(7) 0.040(6) 0.024(5) 0.010(4) 0.015(5)
O14 0.071(6) 0.089(6) 0.076(6) 0.061(6) 0.022(5) 0.014(5)
C15 0.056(6) 0.060(6) 0.052(7) 0.039(6) 0.013(5) 0.016(5)
O15 0.079(6) 0.070(6) 0.109(8) 0.066(6) 0.010(6) 0.008(5)
C16 0.053(6) 0.074(8) 0.055(7) 0.043(6) 0.014(6) 0.016(6)
O16 0.092(7) 0.102(8) 0.051(6) 0.038(5) 0.011(5) 0.017(6)
C17 0.061(7) 0.046(6) 0.053(7) 0.022(5) 0.020(5) 0.018(5)
O17 0.088(7) 0.045(5) 0.082(7) 0.026(5) 0.020(5) 0.013(4)
C18 0.051(6) 0.071(7) 0.054(6) 0.042(6) 0.023(5) 0.028(5)
O18 0.078(6) 0.136(9) 0.097(8) 0.091(7) 0.057(6) 0.066(6)
C19 0.043(5) 0.041(5) 0.041(5) 0.023(4) 0.008(4) 0.004(4)
O19 0.058(5) 0.087(6) 0.068(6) 0.046(5) 0.031(4) 0.029(4)
C20 0.034(5) 0.035(4) 0.052(6) 0.027(4) 0.016(4) 0.010(4)
O20 0.055(4) 0.037(3) 0.053(4) 0.023(3) 0.017(3) 0.006(3)
S1 0.0584(15) 0.0376(12) 0.0414(13) 0.0221(10) 0.0158(11) 0.0136(10)
C21 0.038(5) 0.042(5) 0.044(6) 0.024(4) 0.011(4) 0.012(4)
C22 0.060(6) 0.032(4) 0.049(6) 0.024(4) 0.016(5) 0.013(4)
C23 0.050(6) 0.045(5) 0.046(6) 0.025(5) 0.016(5) 0.022(4)
C24 0.038(5) 0.036(5) 0.043(5) 0.021(4) 0.007(4) 0.009(4)
C25 0.056(7) 0.103(11) 0.087(10) 0.055(9) 0.028(7) 0.035(7)
C26 0.073(11) 0.32(3) 0.17(2) 0.18(2) 0.060(13) 0.076(17)
C27 0.063(7) 0.058(7) 0.065(8) 0.038(6) 0.027(6) 0.020(6)
C28 0.057(7) 0.047(6) 0.072(8) 0.018(6) 0.014(6) -0.004(5)

loop_
_atom_type_symbol
_atom_type_description
_atom_type_scat_dispersion_real
_atom_type_scat_dispersion_imag
_atom_type_scat_source
C C 0.0033 0.0016 'International Tables Vol C Tables 4.2.6.8 and 6.1.1.4'
H H 0.0000 0.0000 'International Tables Vol C Tables 4.2.6.8 and 6.1.1.4'
O O 0.0106 0.0060 'International Tables Vol C Tables 4.2.6.8 and 6.1.1.4'
S S 0.1246 0.1234 'International Tables Vol C Tables 4.2.6.8 and 6.1.1.4'
Re Re -1.0185 7.2310 'International Tables Vol C Tables 4.2.6.8 and 6.1.1.4'

loop_
_geom_angle_atom_site_label_1
_geom_angle_atom_site_label_2
_geom_angle_atom_site_label_3
_geom_angle
C1 Re1 C4 94.6(4)
C1 Re1 C5 94.6(5)
C4 Re1 C5 90.1(4)
C1 Re1 C2 91.3(4)
C4 Re1 C2 174.0(4)
C5 Re1 C2 90.3(4)
C1 Re1 C3 94.9(5)
C4 Re1 C3 88.5(4)
C5 Re1 C3 170.4(5)
C2 Re1 C3 90.1(4)
C1 Re1 Re2 178.6(3)
C4 Re1 Re2 85.2(3)
C5 Re1 Re2 84.0(3)
C2 Re1 Re2 88.9(3)
C3 Re1 Re2 86.4(3)
C9 Re2 C7 91.7(5)
C9 Re2 C8 94.6(5)
C7 Re2 C8 89.3(5)
C9 Re2 C6 93.4(5)
C7 Re2 C6 91.6(5)
C8 Re2 C6 171.9(4)
C9 Re2 C19 90.8(4)
C7 Re2 C19 177.4(4)
C8 Re2 C19 90.2(4)
C6 Re2 C19 88.5(4)
C9 Re2 Re1 173.8(3)
C7 Re2 Re1 82.3(3)
C8 Re2 Re1 86.9(3)
C6 Re2 Re1 85.2(3)
C19 Re2 Re1 95.2(3)
C10 Re3 C12 94.4(5)
C10 Re3 C14 92.0(5)
C12 Re3 C14 173.5(5)
C10 Re3 C11 92.6(5)
C12 Re3 C11 91.5(5)
C14 Re3 C11 88.8(5)
C10 Re3 C13 93.4(5)
C12 Re3 C13 88.5(5)
C14 Re3 C13 90.6(4)
C11 Re3 C13 174.0(4)
C10 Re3 Re4 179.0(4)
C12 Re3 Re4 85.8(3)
C14 Re3 Re4 87.8(3)
C11 Re3 Re4 86.4(3)
C13 Re3 Re4 87.6(3)
C18 Re4 C15 94.4(5)
C18 Re4 C17 95.7(5)
C15 Re4 C17 165.6(5)
C18 Re4 C16 93.6(5)
C15 Re4 C16 83.9(5)
C17 Re4 C16 85.2(5)
C18 Re4 C20 90.7(4)
C15 Re4 C20 97.2(4)
C17 Re4 C20 92.9(4)
C16 Re4 C20 175.5(4)
C18 Re4 Re3 176.6(4)
C15 Re4 Re3 88.2(3)
C17 Re4 Re3 81.4(3)
C16 Re4 Re3 84.5(3)
C20 Re4 Re3 91.2(2)
O1 C1 Re1 176.9(11)
O2 C2 Re1 178.8(10)
O3 C3 Re1 178.2(10)
O4 C4 Re1 178.7(10)
O5 C5 Re1 177.2(10)
O6 C6 Re2 179.2(11)
O7 C7 Re2 179.5(11)
O8 C8 Re2 176.2(10)
O9 C9 Re2 177.3(12)
O10 C10 Re3 178.7(11)
O11 C11 Re3 178.6(11)
O12 C12 Re3 178.4(11)
O13 C13 Re3 179.5(11)
O14 C14 Re3 176.5(10)
O15 C15 Re4 171.1(11)
O16 C16 Re4 177.3(12)
O17 C17 Re4 172.6(11)
O18 C18 Re4 177.9(11)
O19 C19 C21 118.2(9)
O19 C19 Re2 119.1(7)
C21 C19 Re2 122.7(7)
C19 O19 C25 125.2(10)
O20 C20 C24 104.5(8)
O20 C20 Re4 131.5(6)
C24 C20 Re4 124.1(7)
C20 O20 C27 122.3(8)
C21 S1 C24 92.0(5)
C22 C21 C19 126.3(9)
C22 C21 S1 110.1(7)
C19 C21 S1 123.6(7)
C21 C22 C23 113.7(9)
C21 C22 H22 123.1
C23 C22 H22 123.1
C24 C23 C22 113.3(9)
C24 C23 H23 123.3
C22 C23 H23 123.3
C23 C24 C20 129.2(9)
C23 C24 S1 110.8(7)
C20 C24 S1 119.7(7)
C26 C25 O19 110.2(14)
C26 C25 H25A 109.6
O19 C25 H25A 109.6
C26 C25 H25B 109.6
O19 C25 H25B 109.6
H25A C25 H25B 108.1
C25 C26 H26A 109.5
C25 C26 H26B 109.5
H26A C26 H26B 109.5
C25 C26 H26C 109.5
H26A C26 H26C 109.5
H26B C26 H26C 109.5
O20 C27 C28 106.3(10)
O20 C27 H27A 110.5
C28 C27 H27A 110.5
O20 C27 H27B 110.5
C28 C27 H27B 110.5
H27A C27 H27B 108.7
C27 C28 H28A 109.5
C27 C28 H28B 109.5
H28A C28 H28B 109.5
C27 C28 H28C 109.5
H28A C28 H28C 109.5
H28B C28 H28C 109.5

loop_
_geom_bond_atom_site_label_1
_geom_bond_atom_site_label_2
_geom_bond_distance
Re1 C1 1.934(11)
Re1 C4 1.956(11)
Re1 C5 1.992(11)
Re1 C2 2.003(11)
Re1 C3 2.005(12)
Re1 Re2 3.0434(6)
Re2 C9 1.907(13)
Re2 C7 1.984(12)
Re2 C8 1.992(11)
Re2 C6 1.995(12)
Re2 C19 2.093(10)
Re3 C10 1.952(11)
Re3 C12 1.978(14)
Re3 C14 1.978(12)
Re3 C11 1.989(13)
Re3 C13 2.008(12)
Re3 Re4 3.0569(7)
Re4 C18 1.942(11)
Re4 C15 1.975(11)
Re4 C17 1.991(12)
Re4 C16 1.993(12)
Re4 C20 2.076(10)
C1 O1 1.129(13)
C2 O2 1.121(13)
C3 O3 1.108(14)
C4 O4 1.159(13)
C5 O5 1.128(13)
C6 O6 1.131(14)
C7 O7 1.144(14)
C8 O8 1.123(13)
C9 O9 1.156(14)
C10 O10 1.114(13)
C11 O11 1.111(15)
C12 O12 1.162(16)
C13 O13 1.107(13)
C14 O14 1.135(14)
C15 O15 1.142(13)
C16 O16 1.117(14)
C17 O17 1.125(14)
C18 O18 1.124(13)
C19 O19 1.303(13)
C19 C21 1.476(14)
O19 C25 1.465(15)
C20 O20 1.338(12)
C20 C24 1.480(12)
O20 C27 1.438(13)
S1 C21 1.736(10)
S1 C24 1.744(10)
C21 C22 1.363(14)
C22 C23 1.421(14)
C22 H22 0.9300
C23 C24 1.347(13)
C23 H23 0.9300
C25 C26 1.39(2)
C25 H25A 0.9700
C25 H25B 0.9700
C26 H26A 0.9600
C26 H26B 0.9600
C26 H26C 0.9600
C27 C28 1.511(17)
C27 H27A 0.9700
C27 H27B 0.9700
C28 H28A 0.9600
C28 H28B 0.9600
C28 H28C 0.9600

loop_
_geom_torsion_atom_site_label_1
_geom_torsion_atom_site_label_2
_geom_torsion_atom_site_label_3
_geom_torsion_atom_site_label_4
_geom_torsion
C4 Re1 Re2 C7 -136.9(5)
C5 Re1 Re2 C7 132.5(5)
C2 Re1 Re2 C7 42.1(5)
C3 Re1 Re2 C7 -48.1(5)
C4 Re1 Re2 C8 -47.2(4)
C5 Re1 Re2 C8 -137.9(4)
C2 Re1 Re2 C8 131.7(4)
C3 Re1 Re2 C8 41.5(5)
C4 Re1 Re2 C6 130.8(4)
C5 Re1 Re2 C6 40.1(4)
C2 Re1 Re2 C6 -50.3(4)
C3 Re1 Re2 C6 -140.5(5)
C4 Re1 Re2 C19 42.7(4)
C5 Re1 Re2 C19 -47.9(4)
C2 Re1 Re2 C19 -138.3(4)
C3 Re1 Re2 C19 131.5(4)
C12 Re3 Re4 C15 -35.5(5)
C14 Re3 Re4 C15 145.2(5)
C11 Re3 Re4 C15 56.3(5)
C13 Re3 Re4 C15 -124.1(4)
C12 Re3 Re4 C17 134.5(5)
C14 Re3 Re4 C17 -44.8(5)
C11 Re3 Re4 C17 -133.7(5)
C13 Re3 Re4 C17 45.9(4)
C12 Re3 Re4 C16 48.6(5)
C14 Re3 Re4 C16 -130.8(5)
C11 Re3 Re4 C16 140.3(5)
C13 Re3 Re4 C16 -40.1(4)
C12 Re3 Re4 C20 -132.7(5)
C14 Re3 Re4 C20 48.0(4)
C11 Re3 Re4 C20 -40.9(4)
C13 Re3 Re4 C20 138.7(4)
C9 Re2 C19 O19 -103.2(9)
C8 Re2 C19 O19 162.2(8)
C6 Re2 C19 O19 -9.8(8)
Re1 Re2 C19 O19 75.2(8)
C9 Re2 C19 C21 73.0(8)
C8 Re2 C19 C21 -21.6(8)
C6 Re2 C19 C21 166.4(8)
Re1 Re2 C19 C21 -108.5(7)
C21 C19 O19 C25 -14.2(16)
Re2 C19 O19 C25 162.1(10)
C18 Re4 C20 O20 -89.5(9)
C15 Re4 C20 O20 5.1(9)
C17 Re4 C20 O20 174.8(9)
Re3 Re4 C20 O20 93.4(8)
C18 Re4 C20 C24 90.0(8)
C15 Re4 C20 C24 -175.4(8)
C17 Re4 C20 C24 -5.7(8)
Re3 Re4 C20 C24 -87.1(7)
C24 C20 O20 C27 -170.5(9)
Re4 C20 O20 C27 9.0(14)
O19 C19 C21 C22 132.1(11)
Re2 C19 C21 C22 -44.2(14)
O19 C19 C21 S1 -50.1(13)
Re2 C19 C21 S1 133.6(7)
C24 S1 C21 C22 -2.0(8)
C24 S1 C21 C19 179.8(9)
C19 C21 C22 C23 179.7(10)
S1 C21 C22 C23 1.6(12)
C21 C22 C23 C24 -0.2(14)
C22 C23 C24 C20 -175.4(10)
C22 C23 C24 S1 -1.4(11)
O20 C20 C24 C23 142.9(11)
Re4 C20 C24 C23 -36.7(14)
O20 C20 C24 S1 -30.6(10)
Re4 C20 C24 S1 149.8(5)
C21 S1 C24 C23 2.0(8)
C21 S1 C24 C20 176.6(8)
C19 O19 C25 C26 -146.9(17)
C20 O20 C27 C28 169.6(9)
